data_4341994
loop_
_publ_author_name
'L\'opez, Isidoro'
'Maji, Somnath'
'Benet-Buchholz, J'
'Llobet, Antoni'

_publ_section_title
;
 Oxo-Bridge Scenario behind Single-Site Water-Oxidation Catalysts.
;
_journal_issue 2
_journal_name_full 'Inorganic chemistry'
_journal_page_first 658
_journal_page_last 666
_journal_paper_doi 10.1021/ic502603e
_journal_volume 54
_journal_year 2015
_chemical_formula_sum 'C46 H41 F24 N11 O2 P4 Ru2'
_chemical_formula_weight 1561.92
_chemical_name_systematic
; 
 ? 
;
_space_group_IT_number 2
_symmetry_cell_setting triclinic
_symmetry_space_group_name_Hall '-P 1'
_symmetry_space_group_name_H-M 'P -1'
_atom_sites_solution_hydrogens geom
_atom_sites_solution_primary direct
_atom_sites_solution_secondary difmap
_audit_creation_method SHELXL-97
_cell_angle_alpha 80.416(4)
_cell_angle_beta 77.861(5)
_cell_angle_gamma 66.514(3)
_cell_formula_units_Z 2
_cell_length_a 10.7906(12)
_cell_length_b 12.8062(13)
_cell_length_c 22.219(3)
_cell_measurement_reflns_used 9902
_cell_measurement_temperature 100(2)
_cell_measurement_theta_max 28.33
_cell_measurement_theta_min 2.42
_cell_volume 2741.3(6)
_computing_cell_refinement 'Bruker APEX2 v2011.4-0'
_computing_data_collection 'Bruker APEX2 v2011.4-0'
_computing_data_reduction 'Bruker SAINT V7.60A'
_computing_molecular_graphics 'Bruker SHELXTL'
_computing_publication_material 'Bruker SHELXTL'
_computing_structure_refinement 'SHELXS-97 (Sheldrick, 2008)'
_computing_structure_solution Sir2011
_diffrn_ambient_temperature 100(2)
_diffrn_detector_area_resol_mean 512
_diffrn_detector_type '4K CCD area detector APEX II'
_diffrn_measured_fraction_theta_full 0.992
_diffrn_measured_fraction_theta_max 0.877
_diffrn_measurement_device_type 'Kappa 4-axis goniometer bruker-nonius'
_diffrn_measurement_method
;
 Fullsphere data collection, phi and omega scans
;
_diffrn_measurement_specimen_support 'magnetic support whith MicroMount'
_diffrn_radiation_monochromator 'Multilayer Montel 200 mirrors'
_diffrn_radiation_type MoK\a
_diffrn_radiation_wavelength 0.71073
_diffrn_reflns_av_R_equivalents 0.0519
_diffrn_reflns_av_sigmaI/netI 0.0701
_diffrn_reflns_limit_h_max 15
_diffrn_reflns_limit_h_min -14
_diffrn_reflns_limit_k_max 10
_diffrn_reflns_limit_k_min -17
_diffrn_reflns_limit_l_max 30
_diffrn_reflns_limit_l_min -29
_diffrn_reflns_number 41002
_diffrn_reflns_theta_full 27.50
_diffrn_reflns_theta_max 29.80
_diffrn_reflns_theta_min 0.94
_diffrn_source 'rotating anode X-ray tube'
_diffrn_source_current 70
_diffrn_source_power 50
_diffrn_source_size '3 mm x 0.3 mm fine focus'
_diffrn_source_type 'Bruker-Nonius FR 591'
_exptl_absorpt_coefficient_mu 0.802
_exptl_absorpt_correction_T_max 0.9841
_exptl_absorpt_correction_T_min 0.7949
_exptl_absorpt_correction_type empirical
_exptl_absorpt_process_details
; 
 SADABS Version 2008/1 Bruker-Nonius
 Blessing, Acta Cryst. (1995) A51 33-38
;
_exptl_crystal_colour green
_exptl_crystal_density_diffrn 1.892
_exptl_crystal_density_method 'not measured'
_exptl_crystal_description plate
_exptl_crystal_F_000 1548
_exptl_crystal_size_max 0.30
_exptl_crystal_size_mid 0.10
_exptl_crystal_size_min 0.02
_refine_diff_density_max 2.224
_refine_diff_density_min -1.787
_refine_diff_density_rms 0.155
_refine_ls_extinction_method none
_refine_ls_goodness_of_fit_ref 1.051
_refine_ls_hydrogen_treatment noref
_refine_ls_matrix_type full
_refine_ls_number_parameters 1057
_refine_ls_number_reflns 13755
_refine_ls_number_restraints 1009
_refine_ls_restrained_S_all 1.086
_refine_ls_R_factor_all 0.1118
_refine_ls_R_factor_gt 0.0719
_refine_ls_shift/su_max 0.000
_refine_ls_shift/su_mean 0.000
_refine_ls_structure_factor_coef Fsqd
_refine_ls_weighting_details 'calc w=1/[\s^2^(Fo^2^)+(0.0778P)^2^+20.3979P] where P=(Fo^2^+2Fc^2^)/3'
_refine_ls_weighting_scheme calc
_refine_ls_wR_factor_gt 0.1788
_refine_ls_wR_factor_ref 0.2018
_reflns_number_gt 9652
_reflns_number_total 13755
_reflns_threshold_expression >2sigma(I)
_cod_data_source_file ic502603e_si_002.cif
_cod_data_source_block S02_isbpydimeroxo_0m
_cod_depositor_comments
;
The following automatic conversions were performed:
'_diffrn_measurement_specimen_suppport' tag replaced with
'_diffrn_measurement_specimen_support'.

Automatic conversion script
Id: cif_correct_tags 1440 2010-10-19 06:21:57Z saulius 

The following automatic conversions were performed:

'_symmetry_cell_setting' value 'Triclinic' changed to 'triclinic'
according to
/home/saulius/struct/COD-crude-data--automatic-downloads/rss-feeds/ACS/lib/dictionaries/cif_core.dic
dictionary named 'cif_core.dic' version 2.4.2 from 2011-04-26.

Automatic conversion script
Id: cif_fix_values 2935 2014-11-11 08:27:57Z andrius 

 Adding full bibliography for 4341987--4341996.cif.
;
_cod_original_cell_volume 2741.4(5)
_cod_original_sg_symbol_H-M P-1
_cod_database_code 4341994

loop_
_symmetry_equiv_pos_as_xyz
'x, y, z'
'-x, -y, -z'

loop_
_atom_site_label
_atom_site_type_symbol
_atom_site_fract_x
_atom_site_fract_y
_atom_site_fract_z
_atom_site_U_iso_or_equiv
_atom_site_adp_type
_atom_site_occupancy
_atom_site_symmetry_multiplicity
_atom_site_calc_flag
_atom_site_refinement_flags
_atom_site_disorder_assembly
_atom_site_disorder_group
C1 C 0.9010(7) 0.2096(6) 0.2248(3) 0.0297(13) Uani 1 1 d U . .
H1 H 0.9076 0.2144 0.1811 0.036 Uiso 1 1 calc R . .
C2 C 1.0127(7) 0.1368(6) 0.2526(4) 0.0349(14) Uani 1 1 d U . .
H2 H 1.0943 0.0916 0.2281 0.042 Uiso 1 1 calc R . .
C3 C 1.0050(8) 0.1304(6) 0.3157(4) 0.0373(15) Uani 1 1 d U . .
H3 H 1.0807 0.0806 0.3351 0.045 Uiso 1 1 calc R . .
C4 C 0.8852(8) 0.1975(6) 0.3503(3) 0.0347(14) Uani 1 1 d U . .
H4 H 0.8778 0.1947 0.3939 0.042 Uiso 1 1 calc R . .
C5 C 0.7764(7) 0.2687(6) 0.3206(3) 0.0284(12) Uani 1 1 d U . .
C6 C 0.6438(7) 0.3408(6) 0.3537(3) 0.0283(12) Uani 1 1 d U . .
C7 C 0.6089(8) 0.3571(6) 0.4164(3) 0.0364(15) Uani 1 1 d U . .
H7 H 0.6747 0.3215 0.4434 0.044 Uiso 1 1 calc R . .
C8 C 0.4772(9) 0.4259(7) 0.4384(3) 0.0417(17) Uani 1 1 d U . .
H8 H 0.4520 0.4359 0.4813 0.050 Uiso 1 1 calc R . .
C9 C 0.3805(8) 0.4808(6) 0.3998(3) 0.0395(16) Uani 1 1 d U . .
H9 H 0.2900 0.5286 0.4157 0.047 Uiso 1 1 calc R . .
C10 C 0.4191(7) 0.4645(6) 0.3374(3) 0.0327(13) Uani 1 1 d U . .
C11 C 0.3312(7) 0.5101(5) 0.2885(3) 0.0298(13) Uani 1 1 d U . .
C12 C 0.1901(7) 0.5729(6) 0.3000(4) 0.0377(15) Uani 1 1 d U . .
H12 H 0.1461 0.5949 0.3403 0.045 Uiso 1 1 calc R . .
C13 C 0.1157(8) 0.6025(6) 0.2521(4) 0.0407(16) Uani 1 1 d U . .
H13 H 0.0197 0.6443 0.2594 0.049 Uiso 1 1 calc R . .
C14 C 0.1801(8) 0.5718(7) 0.1939(4) 0.0412(16) Uani 1 1 d U . .
H14 H 0.1298 0.5912 0.1606 0.049 Uiso 1 1 calc R . .
C15 C 0.3198(7) 0.5118(6) 0.1851(3) 0.0356(15) Uani 1 1 d U . .
H15 H 0.3655 0.4917 0.1447 0.043 Uiso 1 1 calc R . .
N4 N 0.6626(6) 0.5088(5) 0.1990(3) 0.0260(12) Uani 0.859(3) 1 d PDU A 1
C16 C 0.6799(9) 0.5713(7) 0.2363(4) 0.0336(17) Uani 0.859(3) 1 d PDU A 1
H16 H 0.6616 0.5543 0.2798 0.040 Uiso 0.859(3) 1 calc PR A 1
C17 C 0.7233(10) 0.6596(8) 0.2140(4) 0.0396(19) Uani 0.859(3) 1 d PDU A 1
H17 H 0.7348 0.7029 0.2417 0.048 Uiso 0.859(3) 1 calc PR A 1
C18 C 0.7504(12) 0.6852(8) 0.1504(5) 0.046(2) Uani 0.859(3) 1 d PDU A 1
H18 H 0.7791 0.7468 0.1342 0.056 Uiso 0.859(3) 1 calc PR A 1
C19 C 0.7352(9) 0.6202(7) 0.1118(4) 0.0374(18) Uani 0.859(3) 1 d PDU A 1
H19 H 0.7556 0.6347 0.0682 0.045 Uiso 0.859(3) 1 calc PR A 1
C20 C 0.6895(8) 0.5329(6) 0.1369(3) 0.0284(14) Uani 0.859(3) 1 d PDU A 1
C21 C 0.6776(10) 0.4541(8) 0.0990(4) 0.0274(16) Uani 0.859(3) 1 d PDU A 1
C22 C 0.6962(16) 0.4689(11) 0.0349(4) 0.034(2) Uani 0.859(3) 1 d PDU A 1
H22 H 0.7141 0.5330 0.0130 0.040 Uiso 0.859(3) 1 calc PR A 1
C23 C 0.6878(10) 0.3855(8) 0.0035(4) 0.0393(19) Uani 0.859(3) 1 d PDU A 1
H23 H 0.6999 0.3925 -0.0403 0.047 Uiso 0.859(3) 1 calc PR A 1
C24 C 0.6616(10) 0.2928(8) 0.0373(4) 0.0388(19) Uani 0.859(3) 1 d PDU A 1
H24 H 0.6579 0.2349 0.0168 0.047 Uiso 0.859(3) 1 calc PR A 1
C25 C 0.6410(8) 0.2857(7) 0.1011(3) 0.0312(16) Uani 0.859(3) 1 d PDU A 1
H25 H 0.6215 0.2230 0.1242 0.037 Uiso 0.859(3) 1 calc PR A 1
N5 N 0.6478(8) 0.3653(6) 0.1314(3) 0.0246(13) Uani 0.859(3) 1 d PDU A 1
N4' N 0.437(5) 0.002(3) 0.2719(11) 0.0260(12) Uani 0.141(3) 1 d PDU A 2
C16' C 0.426(5) -0.063(3) 0.3245(11) 0.0336(17) Uani 0.141(3) 1 d PDU A 2
H16' H 0.4513 -0.0496 0.3600 0.040 Uiso 0.141(3) 1 calc PRD A 2
C17' C 0.380(6) -0.150(4) 0.3287(13) 0.0396(19) Uani 0.141(3) 1 d PDU A 2
H17' H 0.3661 -0.1915 0.3675 0.048 Uiso 0.141(3) 1 calc PR A 2
C18' C 0.352(6) -0.176(4) 0.2760(15) 0.046(2) Uani 0.141(3) 1 d PDU A 2
H18' H 0.3213 -0.2372 0.2782 0.056 Uiso 0.141(3) 1 calc PR A 2
C19' C 0.369(5) -0.114(3) 0.2211(13) 0.0374(18) Uani 0.141(3) 1 d PDU A 2
H19' H 0.3575 -0.1331 0.1839 0.045 Uiso 0.141(3) 1 calc PR A 2
C20' C 0.405(5) -0.021(3) 0.2207(10) 0.0284(14) Uani 0.141(3) 1 d PDU A 2
C21' C 0.427(4) 0.052(3) 0.1640(10) 0.0274(16) Uani 0.141(3) 1 d PDU A 2
C22' C 0.416(5) 0.033(3) 0.1062(11) 0.034(2) Uani 0.141(3) 1 d PDU A 2
H22' H 0.4130 -0.0372 0.0989 0.040 Uiso 0.141(3) 1 calc PR A 2
C23' C 0.409(7) 0.123(4) 0.0588(15) 0.0393(19) Uani 0.141(3) 1 d PDU A 2
H23' H 0.3716 0.1269 0.0229 0.047 Uiso 0.141(3) 1 calc PR A 2
C24' C 0.457(6) 0.205(3) 0.0657(12) 0.0388(19) Uani 0.141(3) 1 d PDU A 2
H24' H 0.4748 0.2553 0.0313 0.047 Uiso 0.141(3) 1 calc PR A 2
C25' C 0.479(5) 0.213(3) 0.1236(12) 0.0312(16) Uani 0.141(3) 1 d PDU A 2
H25' H 0.5100 0.2702 0.1291 0.037 Uiso 0.141(3) 1 calc PR A 2
N5' N 0.459(9) 0.141(4) 0.1724(13) 0.0246(13) Uani 0.141(3) 1 d PDU A 2
C26 C 0.7756(7) -0.0320(6) 0.2077(4) 0.0376(15) Uani 1 1 d U . .
H26 H 0.7378 -0.0180 0.1708 0.045 Uiso 1 1 calc R . .
C27 C 0.9144(8) -0.0990(6) 0.2069(4) 0.0433(17) Uani 1 1 d U . .
H27 H 0.9712 -0.1298 0.1702 0.052 Uiso 1 1 calc R . .
C28 C 0.9669(8) -0.1191(6) 0.2614(5) 0.0473(18) Uani 1 1 d U . .
H28 H 1.0612 -0.1635 0.2622 0.057 Uiso 1 1 calc R . .
C29 C 0.8820(8) -0.0744(6) 0.3145(4) 0.0415(16) Uani 1 1 d U . .
H29 H 0.9165 -0.0895 0.3523 0.050 Uiso 1 1 calc R . .
C30 C 0.7475(7) -0.0083(5) 0.3117(3) 0.0313(13) Uani 1 1 d U . .
C31 C 0.6487(7) 0.0484(6) 0.3644(3) 0.0334(14) Uani 1 1 d U . .
C32 C 0.6739(8) 0.0389(6) 0.4251(4) 0.0404(16) Uani 1 1 d U . .
H32 H 0.7614 -0.0075 0.4358 0.048 Uiso 1 1 calc R . .
C33 C 0.5701(9) 0.0978(7) 0.4681(3) 0.0441(17) Uani 1 1 d U . .
H33 H 0.5862 0.0929 0.5091 0.053 Uiso 1 1 calc R . .
C34 C 0.4418(9) 0.1646(6) 0.4533(3) 0.0391(16) Uani 1 1 d U . .
H34 H 0.3693 0.2031 0.4841 0.047 Uiso 1 1 calc R . .
C35 C 0.4208(7) 0.1744(6) 0.3932(3) 0.0297(13) Uani 1 1 d U . .
C36 C 0.2940(7) 0.2416(6) 0.3677(3) 0.0287(12) Uani 1 1 d U . .
C37 C 0.1749(8) 0.3093(6) 0.4021(3) 0.0354(15) Uani 1 1 d U . .
H37 H 0.1708 0.3130 0.4449 0.043 Uiso 1 1 calc R . .
C38 C 0.0612(8) 0.3718(6) 0.3736(4) 0.0384(16) Uani 1 1 d U . .
H38 H -0.0216 0.4182 0.3968 0.046 Uiso 1 1 calc R . .
C39 C 0.0690(7) 0.3662(6) 0.3115(3) 0.0346(14) Uani 1 1 d U . .
H39 H -0.0074 0.4100 0.2912 0.042 Uiso 1 1 calc R . .
C40 C 0.1903(6) 0.2956(5) 0.2790(3) 0.0274(12) Uani 1 1 d U . .
H40 H 0.1952 0.2911 0.2363 0.033 Uiso 1 1 calc R . .
N9 N 0.4580(13) 0.1174(7) 0.1786(3) 0.0259(12) Uani 0.859(3) 1 d PDU A 1
C41 C 0.4479(8) 0.1071(7) 0.1309(3) 0.0290(14) Uani 0.859(3) 1 d PDU A 1
C42 C 0.4403(10) 0.0928(8) 0.0683(4) 0.0355(19) Uani 0.859(3) 1 d PDU A 1
H42A H 0.4237 0.1659 0.0428 0.053 Uiso 0.859(3) 1 calc PR A 1
H42B H 0.3654 0.0674 0.0692 0.053 Uiso 0.859(3) 1 calc PR A 1
H42C H 0.5269 0.0355 0.0506 0.053 Uiso 0.859(3) 1 calc PR A 1
N10 N 0.4319(7) -0.0148(5) 0.2919(3) 0.0243(12) Uani 0.859(3) 1 d PDU A 1
C43 C 0.4094(8) -0.0950(6) 0.3026(4) 0.0318(15) Uani 0.859(3) 1 d PDU A 1
C44 C 0.3798(11) -0.1980(7) 0.3163(5) 0.048(2) Uani 0.859(3) 1 d PDU A 1
H44A H 0.2852 -0.1794 0.3374 0.071 Uiso 0.859(3) 1 calc PR A 1
H44B H 0.4424 -0.2534 0.3431 0.071 Uiso 0.859(3) 1 calc PR A 1
H44C H 0.3917 -0.2309 0.2777 0.071 Uiso 0.859(3) 1 calc PR A 1
N9' N 0.638(6) 0.399(4) 0.1404(16) 0.0259(12) Uani 0.141(3) 1 d PDU A 2
C41' C 0.666(8) 0.431(5) 0.0915(17) 0.0290(14) Uani 0.141(3) 1 d PDU A 2
C42' C 0.695(13) 0.452(8) 0.0246(17) 0.0355(19) Uani 0.141(3) 1 d PDU A 2
H42D H 0.7615 0.3812 0.0074 0.053 Uiso 0.141(3) 1 calc PR A 2
H42E H 0.7329 0.5116 0.0140 0.053 Uiso 0.141(3) 1 calc PR A 2
H42F H 0.6102 0.4762 0.0074 0.053 Uiso 0.141(3) 1 calc PR A 2
N10' N 0.646(4) 0.536(3) 0.2249(16) 0.0243(12) Uani 0.141(3) 1 d PDU A 2
C43' C 0.694(5) 0.602(4) 0.212(2) 0.0318(15) Uani 0.141(3) 1 d PDU A 2
C44' C 0.747(8) 0.688(5) 0.181(3) 0.048(2) Uani 0.141(3) 1 d PDU A 2
H44D H 0.7078 0.7544 0.2054 0.071 Uiso 0.141(3) 1 calc PR A 2
H44E H 0.7227 0.7111 0.1397 0.071 Uiso 0.141(3) 1 calc PR A 2
H44F H 0.8469 0.6562 0.1784 0.071 Uiso 0.141(3) 1 calc PR A 2
N1 N 0.7847(5) 0.2730(5) 0.2581(2) 0.0268(10) Uani 1 1 d U A .
N2 N 0.5480(6) 0.3961(5) 0.3167(2) 0.0275(10) Uani 1 1 d U A .
N3 N 0.3934(6) 0.4810(5) 0.2311(3) 0.0289(11) Uani 1 1 d U A .
N6 N 0.6956(5) 0.0122(5) 0.2580(3) 0.0299(11) Uani 1 1 d U A .
N7 N 0.5263(6) 0.1151(5) 0.3507(2) 0.0272(10) Uani 1 1 d U A .
N8 N 0.3009(5) 0.2334(4) 0.3060(2) 0.0255(10) Uani 1 1 d U A .
O1 O 0.5483(4) 0.2471(4) 0.23953(18) 0.0250(8) Uani 1 1 d U A .
Ru1 Ru 0.59863(5) 0.37337(4) 0.22767(2) 0.02472(14) Uani 1 1 d U . .
Ru2 Ru 0.49187(5) 0.12478(4) 0.26610(2) 0.02365(13) Uani 1 1 d U . .
P1A P 0.7307(3) 0.6770(3) 0.39669(14) 0.0283(7) Uani 0.70 1 d PDU B 1
F1A F 0.7561(7) 0.7733(5) 0.4233(3) 0.0640(17) Uani 0.70 1 d PDU B 1
F2A F 0.5770(5) 0.7225(6) 0.4286(3) 0.0597(17) Uani 0.70 1 d PDU B 1
F3A F 0.7039(8) 0.5820(5) 0.3720(3) 0.0682(19) Uani 0.70 1 d PDU B 1
F4A F 0.8834(6) 0.6318(6) 0.3627(4) 0.073(2) Uani 0.70 1 d PDU B 1
F5A F 0.6909(8) 0.7616(5) 0.3360(3) 0.0660(19) Uani 0.70 1 d PDU B 1
F6A F 0.7761(8) 0.5963(6) 0.4573(3) 0.055(2) Uani 0.70 1 d PDU B 1
P1A' P 0.7194(12) 0.6634(7) 0.3880(5) 0.070(3) Uani 0.30 1 d PDU C 2
F1A' F 0.6550(17) 0.7925(8) 0.4029(7) 0.073(4) Uani 0.30 1 d PDU C 2
F2A' F 0.8584(13) 0.6730(14) 0.3550(9) 0.083(5) Uani 0.30 1 d PDU C 2
F3A' F 0.7775(18) 0.5376(9) 0.3697(9) 0.094(5) Uani 0.30 1 d PDU C 2
F4A' F 0.5804(15) 0.6493(15) 0.4188(9) 0.099(4) Uani 0.30 1 d PDU C 2
F5A' F 0.772(2) 0.6230(14) 0.4524(7) 0.071(4) Uani 0.30 1 d PDU C 2
F6A' F 0.6603(19) 0.7075(15) 0.3238(6) 0.104(5) Uani 0.30 1 d PDU C 2
P1B P 0.3222(3) 0.8241(2) 0.12739(10) 0.0383(5) Uani 0.859(3) 1 d PDU A 1
F1B F 0.2212(7) 0.9440(5) 0.1506(3) 0.0644(15) Uani 0.859(3) 1 d PDU A 1
F2B F 0.4222(7) 0.7045(5) 0.1044(3) 0.0640(14) Uani 0.859(3) 1 d PDU A 1
F3B F 0.4442(7) 0.8459(6) 0.1459(3) 0.0667(15) Uani 0.859(3) 1 d PDU A 1
F4B F 0.2935(8) 0.7656(6) 0.1943(3) 0.0724(16) Uani 0.859(3) 1 d PDU A 1
F5B F 0.2014(6) 0.8041(5) 0.1089(3) 0.0531(12) Uani 0.859(3) 1 d PDU A 1
F6B F 0.3464(7) 0.8854(5) 0.0598(3) 0.0566(13) Uani 0.859(3) 1 d PDU A 1
P1B' P 0.2691(15) 0.7792(11) 0.0776(6) 0.057(2) Uani 0.141(3) 1 d PDU A 2
F1B' F 0.275(3) 0.802(2) 0.0048(7) 0.065(4) Uani 0.141(3) 1 d PDU A 2
F2B' F 0.262(3) 0.759(2) 0.1496(7) 0.059(3) Uani 0.141(3) 1 d PDU A 2
F3B' F 0.374(2) 0.6513(15) 0.0681(12) 0.061(4) Uani 0.141(3) 1 d PDU A 2
F4B' F 0.393(2) 0.819(2) 0.0711(13) 0.058(3) Uani 0.141(3) 1 d PDU A 2
F5B' F 0.165(2) 0.9052(15) 0.0853(12) 0.065(4) Uani 0.141(3) 1 d PDU A 2
F6B' F 0.143(2) 0.742(2) 0.0825(12) 0.061(3) Uani 0.141(3) 1 d PDU A 2
P1C P 0.10102(19) 0.36981(19) 0.10200(8) 0.0401(5) Uani 1 1 d DU . .
F1C F 0.2403(4) 0.3758(4) 0.1100(2) 0.0580(13) Uani 1 1 d DU . .
F2C F 0.1465(4) 0.2427(4) 0.13258(19) 0.0513(11) Uani 1 1 d DU . .
F3C F -0.0351(4) 0.3621(5) 0.0919(2) 0.0582(13) Uani 1 1 d DU . .
F4C F 0.0543(5) 0.4969(4) 0.0711(2) 0.0657(14) Uani 1 1 d DU . .
F5C F 0.0281(4) 0.4167(4) 0.16753(18) 0.0516(11) Uani 1 1 d DU . .
F6C F 0.1729(5) 0.3243(4) 0.03577(18) 0.0593(13) Uani 1 1 d DU . .
P1D P 0.0774(6) 0.7860(5) 0.4640(3) 0.0690(14) Uani 0.60 1 d PDU D 1
F1D F 0.2080(8) 0.8037(8) 0.4737(4) 0.084(2) Uani 0.60 1 d PDU D 1
F2D F 0.1382(9) 0.7520(8) 0.3967(3) 0.072(2) Uani 0.60 1 d PDU D 1
F3D F -0.0603(8) 0.7797(10) 0.4554(5) 0.124(3) Uani 0.60 1 d PDU D 1
F4D F 0.0063(11) 0.8244(10) 0.5309(3) 0.134(4) Uani 0.60 1 d PDU D 1
F5D F 0.1310(10) 0.6573(6) 0.4924(4) 0.097(3) Uani 0.60 1 d PDU D 1
F6D F 0.0199(10) 0.9188(6) 0.4374(5) 0.097(3) Uani 0.60 1 d PDU D 1
P1D' P 0.1135(6) 0.8004(6) 0.4591(3) 0.072(2) Uani 0.40 1 d PDU E 2
F1D' F 0.1220(14) 0.9031(9) 0.4101(4) 0.110(4) Uani 0.40 1 d PDU E 2
F2D' F -0.0464(7) 0.8554(11) 0.4745(5) 0.084(3) Uani 0.40 1 d PDU E 2
F3D' F 0.1082(13) 0.7009(9) 0.5102(5) 0.092(4) Uani 0.40 1 d PDU E 2
F4D' F 0.2751(7) 0.7408(11) 0.4477(5) 0.090(4) Uani 0.40 1 d PDU E 2
F5D' F 0.1073(12) 0.7334(11) 0.4068(5) 0.093(4) Uani 0.40 1 d PDU E 2
F6D' F 0.1256(11) 0.8697(10) 0.5102(4) 0.082(3) Uani 0.40 1 d PDU E 2
O1W O 0.2079(13) 0.0295(10) 0.4273(4) 0.118(3) Uani 1 1 d D . .
H1W1 H 0.243(7) 0.042(10) 0.390(2) 0.177 Uiso 1 1 d D F 1
H1W2 H 0.22(2) -0.040(6) 0.431(7) 0.177 Uiso 1 1 d D G 1
N1S N 0.2086(10) 0.0489(10) -0.0624(4) 0.084(3) Uani 1 1 d U . .
C1S C 0.1343(10) 0.0793(10) -0.0194(5) 0.062(2) Uani 1 1 d U . .
C2S C 0.0400(11) 0.1169(11) 0.0361(6) 0.085(4) Uani 1 1 d U . .
H2S1 H 0.0781 0.0685 0.0720 0.128 Uiso 1 1 calc R . .
H2S2 H -0.0471 0.1113 0.0343 0.128 Uiso 1 1 calc R . .
H2S3 H 0.0246 0.1965 0.0397 0.128 Uiso 1 1 calc R . .

loop_
_atom_site_aniso_label
_atom_site_aniso_U_11
_atom_site_aniso_U_22
_atom_site_aniso_U_33
_atom_site_aniso_U_23
_atom_site_aniso_U_13
_atom_site_aniso_U_12
C1 0.027(3) 0.028(3) 0.032(3) 0.002(3) -0.001(2) -0.013(3)
C2 0.028(3) 0.028(3) 0.050(4) -0.002(3) -0.007(3) -0.012(3)
C3 0.036(4) 0.032(4) 0.050(4) 0.013(3) -0.019(3) -0.019(3)
C4 0.041(4) 0.032(4) 0.039(3) 0.007(3) -0.015(3) -0.021(3)
C5 0.035(3) 0.030(3) 0.028(3) 0.003(2) -0.006(2) -0.022(3)
C6 0.036(3) 0.028(3) 0.027(3) 0.001(2) -0.003(2) -0.020(3)
C7 0.052(4) 0.039(4) 0.029(3) -0.003(3) -0.004(3) -0.030(3)
C8 0.063(5) 0.043(4) 0.029(3) -0.016(3) 0.011(3) -0.035(4)
C9 0.046(4) 0.036(4) 0.041(3) -0.015(3) 0.010(3) -0.024(3)
C10 0.035(3) 0.028(3) 0.038(3) -0.009(3) 0.004(3) -0.019(3)
C11 0.028(3) 0.019(3) 0.041(3) -0.003(3) 0.003(2) -0.011(3)
C12 0.034(3) 0.027(4) 0.051(4) -0.006(3) 0.009(3) -0.016(3)
C13 0.029(4) 0.023(3) 0.065(5) 0.003(3) -0.006(3) -0.008(3)
C14 0.032(4) 0.036(4) 0.053(4) 0.005(3) -0.008(3) -0.013(3)
C15 0.032(3) 0.030(4) 0.038(3) 0.012(3) -0.008(3) -0.009(3)
N4 0.025(3) 0.020(3) 0.030(3) -0.002(2) 0.001(2) -0.009(2)
C16 0.041(5) 0.027(4) 0.035(4) -0.002(3) -0.003(4) -0.017(4)
C17 0.054(5) 0.031(4) 0.039(4) -0.005(3) -0.004(4) -0.023(4)
C18 0.065(7) 0.032(5) 0.050(4) 0.003(4) -0.007(5) -0.031(5)
C19 0.046(5) 0.033(4) 0.035(4) 0.005(3) -0.005(4) -0.020(4)
C20 0.028(4) 0.026(4) 0.031(3) 0.003(3) -0.003(3) -0.012(3)
C21 0.025(4) 0.030(5) 0.028(3) 0.002(3) -0.005(3) -0.012(3)
C22 0.034(4) 0.038(6) 0.030(3) 0.001(4) -0.003(4) -0.017(5)
C23 0.049(5) 0.058(6) 0.021(3) 0.003(3) -0.006(3) -0.032(5)
C24 0.054(5) 0.046(5) 0.025(3) -0.005(3) -0.003(3) -0.028(4)
C25 0.039(4) 0.031(4) 0.028(3) 0.000(3) -0.004(3) -0.020(4)
N5 0.023(3) 0.026(4) 0.023(2) -0.003(2) 0.002(2) -0.009(3)
N4' 0.025(3) 0.020(3) 0.030(3) -0.002(2) 0.001(2) -0.009(2)
C16' 0.041(5) 0.027(4) 0.035(4) -0.002(3) -0.003(4) -0.017(4)
C17' 0.054(5) 0.031(4) 0.039(4) -0.005(3) -0.004(4) -0.023(4)
C18' 0.065(7) 0.032(5) 0.050(4) 0.003(4) -0.007(5) -0.031(5)
C19' 0.046(5) 0.033(4) 0.035(4) 0.005(3) -0.005(4) -0.020(4)
C20' 0.028(4) 0.026(4) 0.031(3) 0.003(3) -0.003(3) -0.012(3)
C21' 0.025(4) 0.030(5) 0.028(3) 0.002(3) -0.005(3) -0.012(3)
C22' 0.034(4) 0.038(6) 0.030(3) 0.001(4) -0.003(4) -0.017(5)
C23' 0.049(5) 0.058(6) 0.021(3) 0.003(3) -0.006(3) -0.032(5)
C24' 0.054(5) 0.046(5) 0.025(3) -0.005(3) -0.003(3) -0.028(4)
C25' 0.039(4) 0.031(4) 0.028(3) 0.000(3) -0.004(3) -0.020(4)
N5' 0.023(3) 0.026(4) 0.023(2) -0.003(2) 0.002(2) -0.009(3)
C26 0.032(3) 0.027(4) 0.050(4) -0.009(3) -0.001(3) -0.008(3)
C27 0.032(4) 0.026(4) 0.064(4) -0.013(3) 0.007(3) -0.006(3)
C28 0.032(4) 0.025(4) 0.084(6) -0.005(4) -0.013(3) -0.008(3)
C29 0.042(4) 0.024(3) 0.064(4) 0.007(3) -0.021(3) -0.016(3)
C30 0.033(3) 0.020(3) 0.045(3) 0.005(3) -0.013(3) -0.013(3)
C31 0.038(3) 0.026(3) 0.041(3) 0.007(3) -0.014(3) -0.017(3)
C32 0.047(4) 0.032(4) 0.049(4) 0.010(3) -0.023(3) -0.020(3)
C33 0.068(5) 0.040(4) 0.034(3) 0.009(3) -0.022(3) -0.029(4)
C34 0.054(4) 0.035(4) 0.031(3) 0.000(3) -0.004(3) -0.022(3)
C35 0.041(3) 0.027(3) 0.024(3) 0.001(2) -0.003(2) -0.018(3)
C36 0.037(3) 0.028(3) 0.024(3) -0.004(2) 0.004(2) -0.019(3)
C37 0.047(4) 0.031(4) 0.028(3) -0.005(3) 0.011(3) -0.021(3)
C38 0.033(4) 0.029(4) 0.046(4) -0.005(3) 0.011(3) -0.013(3)
C39 0.028(3) 0.028(3) 0.045(4) 0.000(3) 0.005(3) -0.015(3)
C40 0.025(3) 0.025(3) 0.031(3) 0.000(2) -0.001(2) -0.011(3)
N9 0.025(3) 0.029(4) 0.026(2) -0.005(2) 0.001(2) -0.014(3)
C41 0.026(3) 0.031(4) 0.030(3) -0.003(3) 0.001(3) -0.014(3)
C42 0.034(5) 0.045(5) 0.028(3) -0.010(3) -0.006(3) -0.012(4)
N10 0.027(3) 0.020(3) 0.026(3) -0.002(2) -0.001(3) -0.009(2)
C43 0.031(3) 0.027(3) 0.033(3) 0.002(3) 0.000(3) -0.011(3)
C44 0.061(6) 0.032(4) 0.059(6) 0.007(4) -0.013(5) -0.031(4)
N9' 0.025(3) 0.029(4) 0.026(2) -0.005(2) 0.001(2) -0.014(3)
C41' 0.026(3) 0.031(4) 0.030(3) -0.003(3) 0.001(3) -0.014(3)
C42' 0.034(5) 0.045(5) 0.028(3) -0.010(3) -0.006(3) -0.012(4)
N10' 0.027(3) 0.020(3) 0.026(3) -0.002(2) -0.001(3) -0.009(2)
C43' 0.031(3) 0.027(3) 0.033(3) 0.002(3) 0.000(3) -0.011(3)
C44' 0.061(6) 0.032(4) 0.059(6) 0.007(4) -0.013(5) -0.031(4)
N1 0.028(3) 0.026(3) 0.027(2) 0.003(2) -0.0058(19) -0.012(2)
N2 0.032(3) 0.024(3) 0.030(2) -0.003(2) 0.001(2) -0.016(2)
N3 0.024(2) 0.022(3) 0.035(3) 0.004(2) -0.001(2) -0.008(2)
N6 0.021(2) 0.022(3) 0.043(3) -0.003(2) -0.003(2) -0.005(2)
N7 0.035(3) 0.024(3) 0.025(2) 0.0051(19) -0.006(2) -0.015(2)
N8 0.026(2) 0.024(3) 0.023(2) -0.001(2) 0.0036(19) -0.010(2)
O1 0.024(2) 0.025(2) 0.023(2) -0.0007(16) -0.0017(16) -0.0083(18)
Ru1 0.0239(3) 0.0252(3) 0.0230(2) 0.00326(19) -0.00065(18) -0.0108(2)
Ru2 0.0226(3) 0.0237(3) 0.0231(2) -0.00203(19) -0.00187(18) -0.0081(2)
P1A 0.0314(14) 0.0312(15) 0.0160(11) -0.0061(10) 0.0047(9) -0.0079(12)
F1A 0.079(5) 0.063(4) 0.054(4) -0.017(3) 0.008(3) -0.036(4)
F2A 0.040(3) 0.071(5) 0.051(4) -0.005(3) -0.002(3) -0.005(3)
F3A 0.109(5) 0.040(3) 0.063(4) -0.002(3) -0.035(4) -0.026(4)
F4A 0.061(3) 0.045(4) 0.069(5) -0.004(3) 0.036(3) 0.001(3)
F5A 0.092(5) 0.043(4) 0.043(3) 0.006(3) -0.005(3) -0.012(4)
F6A 0.055(4) 0.059(4) 0.033(3) 0.005(3) -0.006(3) -0.008(4)
P1A' 0.085(6) 0.039(4) 0.081(6) -0.011(4) -0.001(5) -0.022(4)
F1A' 0.082(9) 0.035(5) 0.071(8) 0.004(5) 0.008(7) -0.003(6)
F2A' 0.085(7) 0.042(8) 0.087(9) 0.002(8) 0.017(7) -0.007(6)
F3A' 0.115(10) 0.050(6) 0.106(10) -0.021(6) -0.010(8) -0.018(6)
F4A' 0.088(8) 0.074(8) 0.123(10) 0.003(8) -0.004(7) -0.030(7)
F5A' 0.088(9) 0.030(7) 0.078(8) 0.000(6) 0.001(7) -0.015(7)
F6A' 0.119(10) 0.078(8) 0.091(8) -0.010(7) -0.018(7) -0.012(8)
P1B 0.0512(13) 0.0333(11) 0.0332(10) -0.0071(8) 0.0007(9) -0.0207(10)
F1B 0.074(3) 0.050(3) 0.063(3) -0.028(2) 0.013(3) -0.019(3)
F2B 0.067(3) 0.045(3) 0.074(3) -0.016(2) -0.009(3) -0.013(2)
F3B 0.070(3) 0.068(4) 0.073(4) -0.013(3) -0.018(3) -0.031(3)
F4B 0.112(4) 0.069(3) 0.046(3) 0.000(2) -0.007(3) -0.049(3)
F5B 0.055(3) 0.052(3) 0.051(3) -0.018(2) 0.006(2) -0.022(2)
F6B 0.078(4) 0.051(3) 0.042(2) -0.003(2) 0.002(2) -0.031(3)
P1B' 0.062(4) 0.049(3) 0.050(3) -0.007(3) 0.007(3) -0.019(3)
F1B' 0.062(9) 0.068(9) 0.051(5) -0.005(5) 0.003(5) -0.017(7)
F2B' 0.074(5) 0.053(5) 0.050(4) -0.007(4) 0.004(4) -0.030(5)
F3B' 0.064(6) 0.050(5) 0.063(7) -0.012(5) -0.003(7) -0.017(5)
F4B' 0.066(4) 0.048(5) 0.051(5) -0.005(5) 0.004(5) -0.020(4)
F5B' 0.067(6) 0.053(5) 0.062(7) -0.007(5) 0.009(7) -0.016(5)
F6B' 0.061(5) 0.060(7) 0.055(7) -0.011(7) 0.004(6) -0.020(5)
P1C 0.0340(10) 0.0584(13) 0.0314(9) 0.0060(8) -0.0057(7) -0.0249(10)
F1C 0.039(3) 0.080(4) 0.065(3) -0.012(3) -0.004(2) -0.031(3)
F2C 0.041(3) 0.060(3) 0.044(2) 0.011(2) 0.000(2) -0.019(2)
F3C 0.042(3) 0.079(4) 0.059(3) 0.003(3) -0.016(2) -0.029(3)
F4C 0.064(3) 0.067(3) 0.057(3) 0.018(3) -0.005(3) -0.028(3)
F5C 0.042(3) 0.065(3) 0.042(2) 0.001(2) -0.0044(19) -0.018(2)
F6C 0.064(3) 0.083(4) 0.035(2) 0.007(2) -0.006(2) -0.038(3)
P1D 0.067(3) 0.084(3) 0.053(3) -0.006(2) -0.022(2) -0.020(3)
F1D 0.099(5) 0.087(6) 0.071(5) 0.002(5) -0.042(4) -0.029(5)
F2D 0.087(6) 0.092(6) 0.064(4) -0.008(4) -0.009(4) -0.064(5)
F3D 0.077(5) 0.152(8) 0.135(7) 0.016(7) -0.012(5) -0.049(5)
F4D 0.131(7) 0.135(7) 0.087(4) -0.017(5) 0.012(5) -0.010(7)
F5D 0.097(6) 0.091(4) 0.077(6) 0.007(4) 0.011(5) -0.025(5)
F6D 0.087(6) 0.089(4) 0.101(6) -0.001(4) -0.026(5) -0.014(4)
P1D' 0.038(3) 0.103(5) 0.020(2) -0.034(3) -0.019(2) 0.048(3)
F1D' 0.103(8) 0.114(7) 0.053(5) -0.019(5) -0.003(6) 0.022(6)
F2D' 0.044(4) 0.108(8) 0.062(6) -0.055(5) -0.014(4) 0.032(5)
F3D' 0.066(7) 0.112(7) 0.061(6) -0.024(5) -0.006(6) 0.009(6)
F4D' 0.044(4) 0.125(8) 0.055(6) -0.032(5) -0.004(4) 0.022(5)
F5D' 0.050(6) 0.129(8) 0.057(5) -0.058(5) -0.007(5) 0.030(6)
F6D' 0.059(6) 0.108(7) 0.050(5) -0.028(5) -0.018(5) 0.012(6)
O1W 0.129(9) 0.137(9) 0.077(6) 0.013(6) -0.012(6) -0.051(8)
N1S 0.069(6) 0.118(9) 0.052(5) -0.014(5) -0.003(4) -0.024(6)
C1S 0.052(6) 0.078(7) 0.062(5) -0.016(5) -0.012(4) -0.027(5)
C2S 0.056(7) 0.101(9) 0.103(9) -0.054(8) 0.013(6) -0.031(7)

loop_
_atom_type_symbol
_atom_type_description
_atom_type_scat_dispersion_real
_atom_type_scat_dispersion_imag
_atom_type_scat_source
C C 0.0033 0.0016 'International Tables Vol C Tables 4.2.6.8 and 6.1.1.4'
H H 0.0000 0.0000 'International Tables Vol C Tables 4.2.6.8 and 6.1.1.4'
N N 0.0061 0.0033 'International Tables Vol C Tables 4.2.6.8 and 6.1.1.4'
O O 0.0106 0.0060 'International Tables Vol C Tables 4.2.6.8 and 6.1.1.4'
F F 0.0171 0.0103 'International Tables Vol C Tables 4.2.6.8 and 6.1.1.4'
P P 0.1023 0.0942 'International Tables Vol C Tables 4.2.6.8 and 6.1.1.4'
Ru Ru -1.2594 0.8363 'International Tables Vol C Tables 4.2.6.8 and 6.1.1.4'

loop_
_geom_angle_atom_site_label_1
_geom_angle_atom_site_label_2
_geom_angle_atom_site_label_3
_geom_angle
N1 C1 C2 121.3(6)
C3 C2 C1 119.9(7)
C2 C3 C4 119.0(7)
C5 C4 C3 119.1(7)
N1 C5 C4 121.3(6)
N1 C5 C6 115.7(6)
C4 C5 C6 123.0(6)
N2 C6 C7 118.6(7)
N2 C6 C5 113.5(5)
C7 C6 C5 127.9(6)
C8 C7 C6 118.6(7)
C7 C8 C9 121.8(7)
C8 C9 C10 118.3(7)
N2 C10 C9 119.1(7)
N2 C10 C11 113.4(6)
C9 C10 C11 127.4(7)
N3 C11 C12 120.2(7)
N3 C11 C10 115.9(6)
C12 C11 C10 123.8(6)
C13 C12 C11 119.1(7)
C14 C13 C12 120.2(7)
C13 C14 C15 118.2(7)
N3 C15 C14 122.5(7)
C16 N4 C20 118.8(7)
C16 N4 Ru1 125.2(6)
C20 N4 Ru1 116.0(5)
N4 C16 C17 122.1(8)
C16 C17 C18 119.4(8)
C19 C18 C17 119.0(8)
C18 C19 C20 119.1(8)
N4 C20 C19 121.6(7)
N4 C20 C21 115.2(6)
C19 C20 C21 123.0(7)
N5 C21 C22 122.3(7)
N5 C21 C20 115.0(6)
C22 C21 C20 122.7(7)
C21 C22 C23 117.6(8)
C24 C23 C22 119.5(7)
C25 C24 C23 119.2(8)
N5 C25 C24 121.6(7)
C25 N5 C21 119.7(6)
C25 N5 Ru1 125.1(5)
C21 N5 Ru1 115.0(5)
C16' N4' C20' 118.9(14)
C16' N4' Ru2 122.4(15)
C20' N4' Ru2 118.7(12)
N4' C16' C17' 121.7(15)
C16' C17' C18' 119.7(15)
C19' C18' C17' 118.8(15)
C18' C19' C20' 118.8(15)
N4' C20' C19' 121.7(13)
N4' C20' C21' 114.9(12)
C19' C20' C21' 123.1(14)
N5' C21' C22' 122.1(13)
N5' C21' C20' 115.1(12)
C22' C21' C20' 122.8(14)
C21' C22' C23' 116.3(16)
C24' C23' C22' 118.8(16)
C25' C24' C23' 118.6(15)
N5' C25' C24' 121.4(15)
C25' N5' C21' 119.7(14)
C25' N5' Ru2 130.5(16)
C21' N5' Ru2 109.3(12)
N6 C26 C27 121.9(7)
C28 C27 C26 118.0(7)
C29 C28 C27 120.0(7)
C30 C29 C28 118.9(8)
N6 C30 C29 121.3(7)
N6 C30 C31 114.8(6)
C29 C30 C31 123.9(7)
N7 C31 C32 119.3(7)
N7 C31 C30 114.2(6)
C32 C31 C30 126.5(7)
C33 C32 C31 118.6(7)
C32 C33 C34 121.3(7)
C35 C34 C33 118.9(7)
N7 C35 C34 118.9(7)
N7 C35 C36 113.5(5)
C34 C35 C36 127.6(7)
N8 C36 C37 121.2(7)
N8 C36 C35 115.3(6)
C37 C36 C35 123.5(6)
C36 C37 C38 119.3(7)
C39 C38 C37 119.6(7)
C38 C39 C40 119.0(7)
N8 C40 C39 122.2(6)
C41 N9 Ru2 175.3(11)
N9 C41 C42 177.8(10)
C43 N10 Ru2 174.1(7)
N10 C43 C44 179.7(11)
C41' N9' Ru1 166(4)
N9' C41' C42' 167(5)
C43' N10' Ru1 162(4)
N10' C43' C44' 167(5)
C1 N1 C5 119.4(6)
C1 N1 Ru1 127.7(4)
C5 N1 Ru1 112.7(4)
C10 N2 C6 123.5(6)
C10 N2 Ru1 118.0(5)
C6 N2 Ru1 118.4(4)
C15 N3 C11 119.9(6)
C15 N3 Ru1 126.9(5)
C11 N3 Ru1 112.9(5)
C26 N6 C30 120.0(6)
C26 N6 Ru2 127.2(5)
C30 N6 Ru2 112.7(4)
C31 N7 C35 123.0(6)
C31 N7 Ru2 118.7(5)
C35 N7 Ru2 118.2(4)
C40 N8 C36 118.6(6)
C40 N8 Ru2 128.4(4)
C36 N8 Ru2 112.9(4)
Ru2 O1 Ru1 169.9(2)
O1 Ru1 N9' 103.6(11)
O1 Ru1 N2 92.19(19)
N9' Ru1 N2 162.7(12)
O1 Ru1 N4 170.4(2)
N9' Ru1 N4 66.8(11)
N2 Ru1 N4 97.4(2)
O1 Ru1 N3 89.6(2)
N9' Ru1 N3 93.2(18)
N2 Ru1 N3 79.8(2)
N4 Ru1 N3 92.0(2)
O1 Ru1 N1 90.79(19)
N9' Ru1 N1 106.7(18)
N2 Ru1 N1 79.6(2)
N4 Ru1 N1 91.0(2)
N3 Ru1 N1 159.4(2)
O1 Ru1 N5 92.3(2)
N9' Ru1 N5 12.1(12)
N2 Ru1 N5 174.8(2)
N4 Ru1 N5 78.1(2)
N3 Ru1 N5 97.7(3)
N1 Ru1 N5 102.9(3)
O1 Ru1 N10' 172.9(9)
N9' Ru1 N10' 82.9(10)
N2 Ru1 N10' 81.0(9)
N4 Ru1 N10' 16.5(8)
N3 Ru1 N10' 87.3(11)
N1 Ru1 N10' 89.9(11)
N5 Ru1 N10' 94.4(9)
O1 Ru2 N4' 165.8(7)
O1 Ru2 N7 92.79(19)
N4' Ru2 N7 101.1(7)
O1 Ru2 N9 92.6(2)
N4' Ru2 N9 73.4(7)
N7 Ru2 N9 174.1(2)
O1 Ru2 N8 91.25(19)
N4' Ru2 N8 93.9(16)
N7 Ru2 N8 80.0(2)
N9 Ru2 N8 102.3(4)
O1 Ru2 N6 89.9(2)
N4' Ru2 N6 89.9(17)
N7 Ru2 N6 79.5(2)
N9 Ru2 N6 98.1(4)
N8 Ru2 N6 159.6(2)
O1 Ru2 N10 177.5(2)
N4' Ru2 N10 11.8(7)
N7 Ru2 N10 89.4(2)
N9 Ru2 N10 85.2(2)
N8 Ru2 N10 90.5(2)
N6 Ru2 N10 89.2(3)
O1 Ru2 N5' 84.7(6)
N4' Ru2 N5' 81.4(9)
N7 Ru2 N5' 177.4(9)
N9 Ru2 N5' 8.1(7)
N8 Ru2 N5' 100(2)
N6 Ru2 N5' 100(2)
N10 Ru2 N5' 93.1(6)
F3A P1A F2A 88.3(4)
F3A P1A F4A 90.7(4)
F2A P1A F4A 178.2(4)
F3A P1A F1A 178.7(4)
F2A P1A F1A 90.7(3)
F4A P1A F1A 90.3(4)
F3A P1A F6A 91.3(4)
F2A P1A F6A 91.2(3)
F4A P1A F6A 90.4(4)
F1A P1A F6A 87.8(4)
F3A P1A F5A 91.4(4)
F2A P1A F5A 90.5(3)
F4A P1A F5A 88.0(4)
F1A P1A F5A 89.4(3)
F6A P1A F5A 176.8(4)
F2A' P1A' F3A' 88.4(5)
F2A' P1A' F4A' 177.0(6)
F3A' P1A' F4A' 89.1(5)
F2A' P1A' F1A' 92.6(5)
F3A' P1A' F1A' 176.2(6)
F4A' P1A' F1A' 89.9(5)
F2A' P1A' F5A' 91.9(5)
F3A' P1A' F5A' 92.2(5)
F4A' P1A' F5A' 89.8(5)
F1A' P1A' F5A' 91.4(5)
F2A' P1A' F6A' 89.6(5)
F3A' P1A' F6A' 89.3(5)
F4A' P1A' F6A' 88.8(5)
F1A' P1A' F6A' 87.1(4)
F5A' P1A' F6A' 177.9(6)
F5B P1B F2B 88.7(3)
F5B P1B F4B 89.7(4)
F2B P1B F4B 90.5(4)
F5B P1B F1B 91.0(4)
F2B P1B F1B 179.7(4)
F4B P1B F1B 89.3(4)
F5B P1B F3B 179.4(4)
F2B P1B F3B 91.8(4)
F4B P1B F3B 90.7(4)
F1B P1B F3B 88.5(4)
F5B P1B F6B 89.1(3)
F2B P1B F6B 90.7(4)
F4B P1B F6B 178.3(4)
F1B P1B F6B 89.5(3)
F3B P1B F6B 90.5(4)
F2B' P1B' F5B' 88.8(10)
F2B' P1B' F4B' 90.8(10)
F5B' P1B' F4B' 90.4(10)
F2B' P1B' F1B' 178.9(12)
F5B' P1B' F1B' 90.1(10)
F4B' P1B' F1B' 89.2(10)
F2B' P1B' F6B' 90.6(10)
F5B' P1B' F6B' 88.7(10)
F4B' P1B' F6B' 178.4(12)
F1B' P1B' F6B' 89.4(10)
F2B' P1B' F3B' 92.5(10)
F5B' P1B' F3B' 178.6(12)
F4B' P1B' F3B' 90.1(10)
F1B' P1B' F3B' 88.6(10)
F6B' P1B' F3B' 90.7(10)
F3C P1C F2C 89.1(3)
F3C P1C F4C 90.3(3)
F2C P1C F4C 179.4(3)
F3C P1C F1C 178.1(3)
F2C P1C F1C 90.8(3)
F4C P1C F1C 89.8(3)
F3C P1C F5C 90.2(2)
F2C P1C F5C 90.8(2)
F4C P1C F5C 89.3(3)
F1C P1C F5C 91.7(2)
F3C P1C F6C 89.5(3)
F2C P1C F6C 89.9(3)
F4C P1C F6C 90.0(3)
F1C P1C F6C 88.6(3)
F5C P1C F6C 179.2(3)
F2D P1D F3D 88.6(4)
F2D P1D F1D 93.9(4)
F3D P1D F1D 175.0(5)
F2D P1D F5D 92.5(4)
F3D P1D F5D 91.5(4)
F1D P1D F5D 92.7(4)
F2D P1D F4D 176.3(5)
F3D P1D F4D 88.2(5)
F1D P1D F4D 89.1(4)
F5D P1D F4D 89.5(4)
F2D P1D F6D 89.5(4)
F3D P1D F6D 88.3(4)
F1D P1D F6D 87.3(4)
F5D P1D F6D 178.0(5)
F4D P1D F6D 88.5(4)
F2D' P1D' F3D' 87.8(5)
F2D' P1D' F5D' 91.9(4)
F3D' P1D' F5D' 92.0(5)
F2D' P1D' F4D' 176.5(5)
F3D' P1D' F4D' 89.0(5)
F5D' P1D' F4D' 89.6(4)
F2D' P1D' F1D' 93.1(4)
F3D' P1D' F1D' 176.9(5)
F5D' P1D' F1D' 90.9(4)
F4D' P1D' F1D' 90.1(5)
F2D' P1D' F6D' 90.1(4)
F3D' P1D' F6D' 89.9(4)
F5D' P1D' F6D' 177.3(5)
F4D' P1D' F6D' 88.5(4)
F1D' P1D' F6D' 87.2(4)
N1S C1S C2S 179.3(15)

loop_
_geom_bond_atom_site_label_1
_geom_bond_atom_site_label_2
_geom_bond_distance
C1 N1 1.334(8)
C1 C2 1.390(10)
C2 C3 1.377(10)
C3 C4 1.385(11)
C4 C5 1.384(9)
C5 N1 1.367(8)
C5 C6 1.473(10)
C6 N2 1.351(9)
C6 C7 1.392(9)
C7 C8 1.374(11)
C8 C9 1.380(12)
C9 C10 1.388(10)
C10 N2 1.344(9)
C10 C11 1.482(10)
C11 N3 1.348(8)
C11 C12 1.400(10)
C12 C13 1.380(11)
C13 C14 1.372(11)
C14 C15 1.380(10)
C15 N3 1.337(9)
N4 C16 1.331(10)
N4 C20 1.358(9)
N4 Ru1 2.071(6)
C16 C17 1.371(11)
C17 C18 1.392(13)
C18 C19 1.365(13)
C19 C20 1.386(10)
C20 C21 1.476(11)
C21 N5 1.355(9)
C21 C22 1.386(10)
C22 C23 1.411(12)
C23 C24 1.391(12)
C24 C25 1.381(10)
C25 N5 1.343(10)
N5 Ru1 2.104(6)
N4' C16' 1.331(14)
N4' C20' 1.359(13)
N4' Ru2 1.87(2)
C16' C17' 1.370(15)
C17' C18' 1.392(16)
C18' C19' 1.368(16)
C19' C20' 1.386(14)
C20' C21' 1.476(14)
C21' N5' 1.355(13)
C21' C22' 1.386(14)
C22' C23' 1.417(16)
C23' C24' 1.394(15)
C24' C25' 1.383(14)
C25' N5' 1.345(14)
N5' Ru2 2.15(2)
C26 N6 1.316(9)
C26 C27 1.397(10)
C27 C28 1.385(12)
C28 C29 1.383(12)
C29 C30 1.367(10)
C30 N6 1.366(9)
C30 C31 1.474(10)
C31 N7 1.323(9)
C31 C32 1.407(10)
C32 C33 1.362(12)
C33 C34 1.382(11)
C34 C35 1.379(9)
C35 N7 1.364(9)
C35 C36 1.469(10)
C36 N8 1.377(8)
C36 C37 1.380(9)
C37 C38 1.386(11)
C38 C39 1.377(10)
C39 C40 1.389(9)
C40 N8 1.343(8)
N9 C41 1.124(8)
N9 Ru2 2.075(6)
C41 C42 1.456(8)
N10 C43 1.124(8)
N10 Ru2 2.090(6)
C43 C44 1.447(9)
N9' C41' 1.119(8)
N9' Ru1 1.90(4)
C41' C42' 1.455(8)
N10' C43' 1.118(8)
N10' Ru1 2.32(3)
C43' C44' 1.450(8)
N1 Ru1 2.089(5)
N2 Ru1 1.977(5)
N3 Ru1 2.084(5)
N6 Ru2 2.083(5)
N7 Ru2 1.966(5)
N8 Ru2 2.079(5)
O1 Ru2 1.864(4)
O1 Ru1 1.865(4)
P1A F3A 1.560(5)
P1A F2A 1.570(5)
P1A F4A 1.575(5)
P1A F1A 1.590(5)
P1A F6A 1.590(5)
P1A F5A 1.601(5)
P1A' F2A' 1.568(6)
P1A' F3A' 1.569(5)
P1A' F4A' 1.579(6)
P1A' F1A' 1.580(5)
P1A' F5A' 1.582(6)
P1A' F6A' 1.609(6)
P1B F5B 1.568(6)
P1B F2B 1.575(6)
P1B F4B 1.577(6)
P1B F1B 1.583(6)
P1B F3B 1.593(7)
P1B F6B 1.595(6)
P1B' F2B' 1.568(11)
P1B' F5B' 1.568(11)
P1B' F4B' 1.580(11)
P1B' F1B' 1.587(11)
P1B' F6B' 1.593(11)
P1B' F3B' 1.595(11)
P1C F3C 1.575(4)
P1C F2C 1.578(4)
P1C F4C 1.579(5)
P1C F1C 1.583(4)
P1C F5C 1.591(4)
P1C F6C 1.597(4)
P1D F2D 1.560(5)
P1D F3D 1.573(5)
P1D F1D 1.576(5)
P1D F5D 1.580(5)
P1D F4D 1.582(6)
P1D F6D 1.614(5)
P1D' F2D' 1.567(5)
P1D' F3D' 1.569(5)
P1D' F5D' 1.582(5)
P1D' F4D' 1.583(6)
P1D' F1D' 1.583(5)
P1D' F6D' 1.607(5)
N1S C1S 1.122(12)
C1S C2S 1.437(14)

loop_
_geom_torsion_atom_site_label_1
_geom_torsion_atom_site_label_2
_geom_torsion_atom_site_label_3
_geom_torsion_atom_site_label_4
_geom_torsion
N1 C1 C2 C3 -0.9(10)
C1 C2 C3 C4 -0.3(10)
C2 C3 C4 C5 0.3(10)
C3 C4 C5 N1 0.7(9)
C3 C4 C5 C6 178.3(6)
N1 C5 C6 N2 3.2(8)
C4 C5 C6 N2 -174.6(6)
N1 C5 C6 C7 -176.7(6)
C4 C5 C6 C7 5.5(10)
N2 C6 C7 C8 2.1(9)
C5 C6 C7 C8 -178.0(6)
C6 C7 C8 C9 -1.6(10)
C7 C8 C9 C10 0.5(10)
C8 C9 C10 N2 0.1(10)
C8 C9 C10 C11 176.8(6)
N2 C10 C11 N3 -2.7(8)
C9 C10 C11 N3 -179.5(6)
N2 C10 C11 C12 172.9(6)
C9 C10 C11 C12 -3.9(10)
N3 C11 C12 C13 1.3(9)
C10 C11 C12 C13 -174.2(6)
C11 C12 C13 C14 -0.8(10)
C12 C13 C14 C15 -0.5(11)
C13 C14 C15 N3 1.4(11)
C20 N4 C16 C17 0.3(13)
Ru1 N4 C16 C17 179.7(7)
N4 C16 C17 C18 0.0(14)
C16 C17 C18 C19 -1.1(15)
C17 C18 C19 C20 1.8(15)
C16 N4 C20 C19 0.4(12)
Ru1 N4 C20 C19 -178.9(6)
C16 N4 C20 C21 175.7(8)
Ru1 N4 C20 C21 -3.7(9)
C18 C19 C20 N4 -1.5(13)
C18 C19 C20 C21 -176.4(9)
N4 C20 C21 N5 -3.0(12)
C19 C20 C21 N5 172.1(8)
N4 C20 C21 C22 177.4(11)
C19 C20 C21 C22 -7.5(16)
N5 C21 C22 C23 -2.1(19)
C20 C21 C22 C23 177.4(10)
C21 C22 C23 C24 -0.1(19)
C22 C23 C24 C25 1.6(16)
C23 C24 C25 N5 -1.1(14)
C24 C25 N5 C21 -1.0(13)
C24 C25 N5 Ru1 173.3(7)
C22 C21 N5 C25 2.7(16)
C20 C21 N5 C25 -176.9(8)
C22 C21 N5 Ru1 -172.2(10)
C20 C21 N5 Ru1 8.2(10)
C20' N4' C16' C17' -2(9)
Ru2 N4' C16' C17' 177(4)
N4' C16' C17' C18' 5(9)
C16' C17' C18' C19' -1(9)
C17' C18' C19' C20' -4(9)
C16' N4' C20' C19' -4(8)
Ru2 N4' C20' C19' 177(4)
C16' N4' C20' C21' -177(5)
Ru2 N4' C20' C21' 4(6)
C18' C19' C20' N4' 7(8)
C18' C19' C20' C21' 180(5)
N4' C20' C21' N5' -8(7)
C19' C20' C21' N5' 179(6)
N4' C20' C21' C22' 172(5)
C19' C20' C21' C22' -1(7)
N5' C21' C22' C23' -14(8)
C20' C21' C22' C23' 166(5)
C21' C22' C23' C24' 21(8)
C22' C23' C24' C25' -15(8)
C23' C24' C25' N5' 2(9)
C24' C25' N5' C21' 6(11)
C24' C25' N5' Ru2 177(5)
C22' C21' N5' C25' 1(10)
C20' C21' N5' C25' -180(6)
C22' C21' N5' Ru2 -172(4)
C20' C21' N5' Ru2 7(7)
N6 C26 C27 C28 0.5(11)
C26 C27 C28 C29 0.8(11)
C27 C28 C29 C30 -1.7(11)
C28 C29 C30 N6 1.4(10)
C28 C29 C30 C31 -177.0(6)
N6 C30 C31 N7 -3.1(8)
C29 C30 C31 N7 175.3(6)
N6 C30 C31 C32 177.9(6)
C29 C30 C31 C32 -3.7(11)
N7 C31 C32 C33 1.0(10)
C30 C31 C32 C33 179.9(6)
C31 C32 C33 C34 0.8(11)
C32 C33 C34 C35 -2.3(11)
C33 C34 C35 N7 1.9(10)
C33 C34 C35 C36 -179.2(6)
N7 C35 C36 N8 0.6(8)
C34 C35 C36 N8 -178.3(6)
N7 C35 C36 C37 -179.1(6)
C34 C35 C36 C37 1.9(11)
N8 C36 C37 C38 -1.3(10)
C35 C36 C37 C38 178.4(6)
C36 C37 C38 C39 -0.5(10)
C37 C38 C39 C40 1.5(10)
C38 C39 C40 N8 -0.7(10)
Ru2 N9 C41 C42 -40(28)
Ru2 N10 C43 C44 -128(100)
Ru1 N9' C41' C42' -177(27)
Ru1 N10' C43' C44' 58(37)
C2 C1 N1 C5 1.9(9)
C2 C1 N1 Ru1 -172.6(5)
C4 C5 N1 C1 -1.8(9)
C6 C5 N1 C1 -179.6(5)
C4 C5 N1 Ru1 173.5(5)
C6 C5 N1 Ru1 -4.3(6)
C9 C10 N2 C6 0.4(9)
C11 C10 N2 C6 -176.7(5)
C9 C10 N2 Ru1 179.3(5)
C11 C10 N2 Ru1 2.2(7)
C7 C6 N2 C10 -1.5(9)
C5 C6 N2 C10 178.5(5)
C7 C6 N2 Ru1 179.6(4)
C5 C6 N2 Ru1 -0.3(7)
C14 C15 N3 C11 -1.0(10)
C14 C15 N3 Ru1 171.5(5)
C12 C11 N3 C15 -0.4(9)
C10 C11 N3 C15 175.4(6)
C12 C11 N3 Ru1 -173.8(5)
C10 C11 N3 Ru1 2.0(7)
C27 C26 N6 C30 -0.9(10)
C27 C26 N6 Ru2 174.3(5)
C29 C30 N6 C26 -0.1(9)
C31 C30 N6 C26 178.4(6)
C29 C30 N6 Ru2 -175.9(5)
C31 C30 N6 Ru2 2.6(7)
C32 C31 N7 C35 -1.3(9)
C30 C31 N7 C35 179.6(5)
C32 C31 N7 Ru2 -178.7(5)
C30 C31 N7 Ru2 2.2(7)
C34 C35 N7 C31 -0.2(9)
C36 C35 N7 C31 -179.2(6)
C34 C35 N7 Ru2 177.3(5)
C36 C35 N7 Ru2 -1.8(7)
C39 C40 N8 C36 -1.0(9)
C39 C40 N8 Ru2 -179.1(5)
C37 C36 N8 C40 2.1(9)
C35 C36 N8 C40 -177.7(5)
C37 C36 N8 Ru2 -179.6(5)
C35 C36 N8 Ru2 0.7(6)
Ru2 O1 Ru1 N9' -176(2)
Ru2 O1 Ru1 N2 -3.3(15)
Ru2 O1 Ru1 N4 177.3(13)
Ru2 O1 Ru1 N3 -83.0(15)
Ru2 O1 Ru1 N1 76.3(15)
Ru2 O1 Ru1 N5 179.3(15)
Ru2 O1 Ru1 N10' -19(9)
C41' N9' Ru1 O1 179(27)
C41' N9' Ru1 N2 24(32)
C41' N9' Ru1 N4 -2(27)
C41' N9' Ru1 N3 89(27)
C41' N9' Ru1 N1 -86(27)
C41' N9' Ru1 N5 -159(34)
C41' N9' Ru1 N10' 2(27)
C10 N2 Ru1 O1 -90.0(5)
C6 N2 Ru1 O1 88.9(4)
C10 N2 Ru1 N9' 66(6)
C6 N2 Ru1 N9' -115(6)
C10 N2 Ru1 N4 89.8(5)
C6 N2 Ru1 N4 -91.3(5)
C10 N2 Ru1 N3 -0.9(4)
C6 N2 Ru1 N3 178.0(5)
C10 N2 Ru1 N1 179.6(5)
C6 N2 Ru1 N1 -1.5(4)
C10 N2 Ru1 N5 60(3)
C6 N2 Ru1 N5 -121(3)
C10 N2 Ru1 N10' 88.0(12)
C6 N2 Ru1 N10' -93.1(12)
C16 N4 Ru1 O1 -171.2(11)
C20 N4 Ru1 O1 8.2(17)
C16 N4 Ru1 N9' -178(2)
C20 N4 Ru1 N9' 1(2)
C16 N4 Ru1 N2 9.4(7)
C20 N4 Ru1 N2 -171.2(5)
C16 N4 Ru1 N3 89.4(7)
C20 N4 Ru1 N3 -91.3(6)
C16 N4 Ru1 N1 -70.2(7)
C20 N4 Ru1 N1 109.1(5)
C16 N4 Ru1 N5 -173.2(7)
C20 N4 Ru1 N5 6.1(5)
C16 N4 Ru1 N10' 16(4)
C20 N4 Ru1 N10' -165(4)
C15 N3 Ru1 O1 -81.2(6)
C11 N3 Ru1 O1 91.7(4)
C15 N3 Ru1 N9' 22.4(12)
C11 N3 Ru1 N9' -164.7(12)
C15 N3 Ru1 N2 -173.5(6)
C11 N3 Ru1 N2 -0.7(4)
C15 N3 Ru1 N4 89.3(6)
C11 N3 Ru1 N4 -97.8(5)
C15 N3 Ru1 N1 -172.3(6)
C11 N3 Ru1 N1 0.6(8)
C15 N3 Ru1 N5 11.0(6)
C11 N3 Ru1 N5 -176.1(4)
C15 N3 Ru1 N10' 105.1(10)
C11 N3 Ru1 N10' -82.0(10)
C1 N1 Ru1 O1 85.9(5)
C5 N1 Ru1 O1 -88.9(4)
C1 N1 Ru1 N9' -18.6(13)
C5 N1 Ru1 N9' 166.7(12)
C1 N1 Ru1 N2 178.0(6)
C5 N1 Ru1 N2 3.2(4)
C1 N1 Ru1 N4 -84.7(5)
C5 N1 Ru1 N4 100.6(4)
C1 N1 Ru1 N3 176.7(5)
C5 N1 Ru1 N3 2.0(8)
C1 N1 Ru1 N5 -6.7(6)
C5 N1 Ru1 N5 178.6(4)
C1 N1 Ru1 N10' -101.1(10)
C5 N1 Ru1 N10' 84.1(10)
C25 N5 Ru1 O1 -2.0(7)
C21 N5 Ru1 O1 172.5(7)
C25 N5 Ru1 N9' -161(9)
C21 N5 Ru1 N9' 13(8)
C25 N5 Ru1 N2 -152(3)
C21 N5 Ru1 N2 23(3)
C25 N5 Ru1 N4 177.6(8)
C21 N5 Ru1 N4 -7.8(6)
C25 N5 Ru1 N3 -91.9(7)
C21 N5 Ru1 N3 82.7(7)
C25 N5 Ru1 N1 89.3(7)
C21 N5 Ru1 N1 -96.1(7)
C25 N5 Ru1 N10' -179.8(13)
C21 N5 Ru1 N10' -5.2(13)
C43' N10' Ru1 O1 164(9)
C43' N10' Ru1 N9' -39(13)
C43' N10' Ru1 N2 148(13)
C43' N10' Ru1 N4 -26(11)
C43' N10' Ru1 N3 -132(13)
C43' N10' Ru1 N1 68(13)
C43' N10' Ru1 N5 -35(13)
Ru1 O1 Ru2 N4' 171(7)
Ru1 O1 Ru2 N7 -20.7(15)
Ru1 O1 Ru2 N9 161.7(15)
Ru1 O1 Ru2 N8 59.4(15)
Ru1 O1 Ru2 N6 -100.2(15)
Ru1 O1 Ru2 N10 -169(5)
Ru1 O1 Ru2 N5' 160(3)
C16' N4' Ru2 O1 170(4)
C20' N4' Ru2 O1 -11(10)
C16' N4' Ru2 N7 2(5)
C20' N4' Ru2 N7 -179(4)
C16' N4' Ru2 N9 180(5)
C20' N4' Ru2 N9 -1(4)
C16' N4' Ru2 N8 -79(5)
C20' N4' Ru2 N8 100(4)
C16' N4' Ru2 N6 81(5)
C20' N4' Ru2 N6 -100(4)
C16' N4' Ru2 N10 -5(5)
C20' N4' Ru2 N10 174(12)
C16' N4' Ru2 N5' -179(6)
C20' N4' Ru2 N5' 0(5)
C31 N7 Ru2 O1 -90.0(5)
C35 N7 Ru2 O1 92.4(5)
C31 N7 Ru2 N4' 87.2(18)
C35 N7 Ru2 N4' -90.4(18)
C31 N7 Ru2 N9 66(4)
C35 N7 Ru2 N9 -112(4)
C31 N7 Ru2 N8 179.2(5)
C35 N7 Ru2 N8 1.7(4)
C31 N7 Ru2 N6 -0.6(5)
C35 N7 Ru2 N6 -178.2(5)
C31 N7 Ru2 N10 88.6(5)
C35 N7 Ru2 N10 -88.9(5)
C31 N7 Ru2 N5' -80(51)
C35 N7 Ru2 N5' 102(51)
C41 N9 Ru2 O1 103(8)
C41 N9 Ru2 N4' -75(8)
C41 N9 Ru2 N7 -53(11)
C41 N9 Ru2 N8 -166(8)
C41 N9 Ru2 N6 12(8)
C41 N9 Ru2 N10 -76(8)
C41 N9 Ru2 N5' 117(23)
C40 N8 Ru2 O1 84.3(5)
C36 N8 Ru2 O1 -93.8(4)
C40 N8 Ru2 N4' -82.5(9)
C36 N8 Ru2 N4' 99.4(8)
C40 N8 Ru2 N7 176.9(5)
C36 N8 Ru2 N7 -1.2(4)
C40 N8 Ru2 N9 -8.6(6)
C36 N8 Ru2 N9 173.2(4)
C40 N8 Ru2 N6 177.4(5)
C36 N8 Ru2 N6 -0.8(8)
C40 N8 Ru2 N10 -93.8(5)
C36 N8 Ru2 N10 88.1(4)
C40 N8 Ru2 N5' -0.5(8)
C36 N8 Ru2 N5' -178.7(7)
C26 N6 Ru2 O1 -83.8(6)
C30 N6 Ru2 O1 91.7(4)
C26 N6 Ru2 N4' 82.1(9)
C30 N6 Ru2 N4' -102.5(8)
C26 N6 Ru2 N7 -176.6(6)
C30 N6 Ru2 N7 -1.2(4)
C26 N6 Ru2 N9 8.8(6)
C30 N6 Ru2 N9 -175.7(4)
C26 N6 Ru2 N8 -177.1(6)
C30 N6 Ru2 N8 -1.6(9)
C26 N6 Ru2 N10 93.8(6)
C30 N6 Ru2 N10 -90.7(4)
C26 N6 Ru2 N5' 0.8(8)
C30 N6 Ru2 N5' 176.3(7)
C43 N10 Ru2 O1 36(11)
C43 N10 Ru2 N4' 61(9)
C43 N10 Ru2 N7 -112(7)
C43 N10 Ru2 N9 66(7)
C43 N10 Ru2 N8 168(7)
C43 N10 Ru2 N6 -32(7)
C43 N10 Ru2 N5' 68(7)
C25' N5' Ru2 O1 1(7)
C21' N5' Ru2 O1 173(5)
C25' N5' Ru2 N4' -176(8)
C21' N5' Ru2 N4' -4(5)
C25' N5' Ru2 N7 -9(58)
C21' N5' Ru2 N7 163(47)
C25' N5' Ru2 N9 -165(25)
C21' N5' Ru2 N9 7(14)
C25' N5' Ru2 N8 91(7)
C21' N5' Ru2 N8 -97(5)
C25' N5' Ru2 N6 -88(7)
C21' N5' Ru2 N6 84(5)
C25' N5' Ru2 N10 -178(7)
C21' N5' Ru2 N10 -6(5)
